data_7055671
loop_
_publ_author_name
'Zhang, Yong-Po'
'Ma, Zhong-Ying'
'Gao, Chun-Yan'
'Qiao, Xin'
'Tian, Jin-Lei'
'Gu, Wen'
'Liu, Xin'
'Xu, Jing-Yuan'
'Zhao, Jin-Zhong'
'Yan, Shi-Ping'

_publ_section_title
;
 Two dpa-based zinc(ii) complexes as potential anticancer agents: nuclease
 activity, cytotoxicity and apoptosis studies
;
_journal_issue 9
_journal_name_full 'New J. Chem.'
_journal_page_first 7513
_journal_paper_doi 10.1039/C6NJ00346J
_journal_volume 40
_journal_year 2016
_chemical_formula_sum 'C19.5 H21 Br2 N3 O0.5 Zn'
_chemical_formula_weight 530.58
_chemical_name_systematic
;
?
;
_space_group_IT_number 2
_symmetry_cell_setting triclinic
_symmetry_space_group_name_Hall '-P 1'
_symmetry_space_group_name_H-M 'P -1'
_atom_sites_solution_hydrogens geom
_atom_sites_solution_primary direct
_atom_sites_solution_secondary difmap
_audit_creation_method SHELXL-97
_audit_update_record
;
2012-01-05 deposited with the CCDC.
2016-06-30 downloaded from the CCDC.
;
_cell_angle_alpha 83.27(3)
_cell_angle_beta 83.26(3)
_cell_angle_gamma 88.18(3)
_cell_formula_units_Z 4
_cell_length_a 8.7790(18)
_cell_length_b 13.826(3)
_cell_length_c 17.180(3)
_cell_measurement_temperature 298(2)
_cell_volume 2056.3(7)
_computing_cell_refinement 'Bruker XSCANS'
_computing_data_collection 'Bruker XSCANS'
_computing_data_reduction 'Bruker SHELXTL'
_computing_molecular_graphics 'Bruker SHELXTL'
_computing_publication_material 'Bruker SHELXTL'
_computing_structure_refinement 'SHELXL-97 (Sheldrick, 1997)'
_computing_structure_solution 'SHELXS-97 (Sheldrick, 1990)'
_diffrn_ambient_temperature 298(2)
_diffrn_measured_fraction_theta_full 0.973
_diffrn_measured_fraction_theta_max 0.973
_diffrn_measurement_device_type 'Bruker P4'
_diffrn_measurement_method '\w scans'
_diffrn_radiation_monochromator graphite
_diffrn_radiation_source 'fine-focus sealed tube'
_diffrn_radiation_type MoK\a
_diffrn_radiation_wavelength 0.71073
_diffrn_reflns_av_R_equivalents 0.0806
_diffrn_reflns_av_sigmaI/netI 0.1543
_diffrn_reflns_limit_h_max 10
_diffrn_reflns_limit_h_min -10
_diffrn_reflns_limit_k_max 16
_diffrn_reflns_limit_k_min -16
_diffrn_reflns_limit_l_max 20
_diffrn_reflns_limit_l_min -19
_diffrn_reflns_number 11447
_diffrn_reflns_theta_full 25.01
_diffrn_reflns_theta_max 25.01
_diffrn_reflns_theta_min 3.00
_exptl_absorpt_coefficient_mu 5.091
_exptl_absorpt_correction_T_max 0.543
_exptl_absorpt_correction_T_min 0.237
_exptl_absorpt_correction_type multi-scan
_exptl_crystal_colour colourless
_exptl_crystal_density_diffrn 1.714
_exptl_crystal_density_method 'not measured'
_exptl_crystal_F_000 1052
_exptl_crystal_size_max 0.4
_exptl_crystal_size_mid 0.25
_exptl_crystal_size_min 0.12
_refine_diff_density_max 0.797
_refine_diff_density_min -0.764
_refine_diff_density_rms 0.134
_refine_ls_extinction_method none
_refine_ls_goodness_of_fit_ref 0.986
_refine_ls_hydrogen_treatment constr
_refine_ls_matrix_type full
_refine_ls_number_parameters 473
_refine_ls_number_reflns 7074
_refine_ls_number_restraints 0
_refine_ls_restrained_S_all 0.986
_refine_ls_R_factor_all 0.1318
_refine_ls_R_factor_gt 0.0685
_refine_ls_shift/su_max 0.000
_refine_ls_shift/su_mean 0.000
_refine_ls_structure_factor_coef Fsqd
_refine_ls_weighting_details 'calc w=1/[\s^2^(Fo^2^)+(0.0337P)^2^+0.0000P] where P=(Fo^2^+2Fc^2^)/3'
_refine_ls_weighting_scheme calc
_refine_ls_wR_factor_gt 0.1283
_refine_ls_wR_factor_ref 0.1547
_reflns_number_gt 3886
_reflns_number_total 7268
_reflns_threshold_expression >2sigma(I)
_cod_data_source_file c6nj00346j2.cif
_cod_data_source_block 5
_cod_depositor_comments
;
The following automatic conversions were performed:

'_symmetry_cell_setting' value 'Triclinic' changed to 'triclinic'
according to
/usr/data/users/saulius/crontab/automatic-downloads/rss-feeds/RSC/lib/dictionaries/cif_core.dic
dictionary named 'cif_core.dic' version 2.4.2 from 2011-04-26.

Automatic conversion script
Id: cif_fix_values 4268 2015-11-12 08:31:59Z antanas 

 Adding full bibliography for 7055671--7055673.cif.
;
_cod_original_sg_symbol_H-M P-1
_cod_database_code 7055671

loop_
_symmetry_equiv_pos_as_xyz
'x, y, z'
'-x, -y, -z'

loop_
_atom_site_label
_atom_site_type_symbol
_atom_site_fract_x
_atom_site_fract_y
_atom_site_fract_z
_atom_site_U_iso_or_equiv
_atom_site_adp_type
_atom_site_occupancy
_atom_site_symmetry_multiplicity
_atom_site_calc_flag
_atom_site_refinement_flags
C39 C 0.6979(12) 0.3737(8) 0.2768(7) 0.095(4) Uani 1 1 d .
H39A H 0.7252 0.3166 0.3100 0.143 Uiso 1 1 calc R
H39B H 0.6984 0.3582 0.2237 0.143 Uiso 1 1 calc R
H39C H 0.5973 0.3963 0.2956 0.143 Uiso 1 1 calc R
Br2 Br 0.66739(14) 0.53867(7) 0.82081(7) 0.0811(4) Uani 1 1 d .
Br4 Br 0.19043(11) 0.89033(6) 0.52519(6) 0.0573(3) Uani 1 1 d .
Zn2 Zn 0.15770(10) 0.74200(6) 0.46782(6) 0.0335(3) Uani 1 1 d .
Br3 Br 0.02730(10) 0.61809(6) 0.56174(5) 0.0472(3) Uani 1 1 d .
Zn1 Zn 0.65663(11) 0.69208(7) 0.87472(6) 0.0423(3) Uani 1 1 d .
Br1 Br 0.42351(11) 0.74531(8) 0.94641(7) 0.0736(4) Uani 1 1 d .
C15 C 0.7664(10) 0.8017(6) 0.7199(5) 0.045(2) Uani 1 1 d .
N6 N 0.3856(7) 0.6861(5) 0.4686(4) 0.0350(17) Uani 1 1 d .
C34 C 0.4262(9) 0.6189(5) 0.4193(5) 0.034(2) Uani 1 1 d .
N2 N 0.7839(8) 0.6471(5) 0.9706(4) 0.0457(19) Uani 1 1 d .
C28 C -0.0569(9) 0.7333(6) 0.3452(5) 0.034(2) Uani 1 1 d .
N1 N 0.8995(7) 0.7582(4) 0.8335(4) 0.0374(18) Uani 1 1 d .
N5 N -0.0344(7) 0.7861(4) 0.4029(4) 0.0368(17) Uani 1 1 d .
C25 C 0.2857(8) 0.8454(6) 0.2937(5) 0.036(2) Uani 1 1 d .
H25 H 0.2293 0.8681 0.3374 0.043 Uiso 1 1 calc R
C32 C -0.1375(10) 0.8566(6) 0.4229(5) 0.046(2) Uani 1 1 d .
H32 H -0.1200 0.8945 0.4622 0.055 Uiso 1 1 calc R
C35 C 0.5700(9) 0.5747(6) 0.4156(6) 0.049(3) Uani 1 1 d .
H35 H 0.5995 0.5306 0.3795 0.058 Uiso 1 1 calc R
N4 N 0.2098(7) 0.6800(4) 0.3497(4) 0.0336(17) Uani 1 1 d .
N3 N 0.6359(8) 0.7845(4) 0.7681(4) 0.0412(18) Uani 1 1 d .
C21 C 0.4476(9) 0.8785(6) 0.1710(5) 0.042(2) Uani 1 1 d .
C36 C 0.6684(10) 0.5983(6) 0.4673(6) 0.048(3) Uani 1 1 d .
H36 H 0.7648 0.5683 0.4668 0.057 Uiso 1 1 calc R
C9 C 0.9373(11) 0.6547(6) 0.9581(6) 0.045(2) Uani 1 1 d .
C33 C 0.3044(9) 0.5938(5) 0.3725(5) 0.041(2) Uani 1 1 d .
H33A H 0.3511 0.5671 0.3255 0.049 Uiso 1 1 calc R
H33B H 0.2396 0.5444 0.4034 0.049 Uiso 1 1 calc R
C38 C 0.4833(9) 0.7071(6) 0.5170(5) 0.042(2) Uani 1 1 d .
H38 H 0.4534 0.7531 0.5514 0.050 Uiso 1 1 calc R
C24 C 0.2935(9) 0.7471(5) 0.2867(5) 0.035(2) Uani 1 1 d .
C37 C 0.6272(9) 0.6644(6) 0.5190(6) 0.047(3) Uani 1 1 d .
H37 H 0.6930 0.6802 0.5541 0.056 Uiso 1 1 calc R
C23 C 0.3794(12) 0.7167(6) 0.2235(5) 0.064(3) Uani 1 1 d .
H23 H 0.3872 0.6505 0.2180 0.077 Uiso 1 1 calc R
C31 C -0.2666(11) 0.8726(7) 0.3858(6) 0.060(3) Uani 1 1 d .
H31 H -0.3382 0.9202 0.4001 0.071 Uiso 1 1 calc R
C22 C 0.4556(11) 0.7824(7) 0.1669(6) 0.069(3) Uani 1 1 d .
H22 H 0.5148 0.7592 0.1242 0.083 Uiso 1 1 calc R
C26 C 0.3609(9) 0.9098(6) 0.2363(5) 0.046(2) Uani 1 1 d .
H26 H 0.3536 0.9761 0.2414 0.056 Uiso 1 1 calc R
C27 C 0.0618(9) 0.6539(6) 0.3283(5) 0.044(2) Uani 1 1 d .
H27A H 0.0290 0.5928 0.3583 0.053 Uiso 1 1 calc R
H27B H 0.0714 0.6453 0.2727 0.053 Uiso 1 1 calc R
C13 C 0.7184(12) 0.6098(6) 1.0423(6) 0.059(3) Uani 1 1 d .
H13 H 0.6123 0.6042 1.0512 0.071 Uiso 1 1 calc R
C12 C 0.8048(15) 0.5800(7) 1.1019(6) 0.074(3) Uani 1 1 d .
H12 H 0.7576 0.5556 1.1513 0.088 Uiso 1 1 calc R
C20 C 0.5384(10) 0.9497(6) 0.1102(5) 0.072(3) Uani 1 1 d .
H20A H 0.6413 0.9528 0.1235 0.108 Uiso 1 1 calc R
H20B H 0.4906 1.0131 0.1099 0.108 Uiso 1 1 calc R
H20C H 0.5409 0.9281 0.0590 0.108 Uiso 1 1 calc R
C5 C 0.9185(9) 0.8576(6) 0.8525(5) 0.038(2) Uani 1 1 d .
C19 C 0.5060(11) 0.8258(6) 0.7450(6) 0.057(3) Uani 1 1 d .
H19 H 0.4159 0.8168 0.7791 0.068 Uiso 1 1 calc R
C18 C 0.4993(12) 0.8812(7) 0.6730(6) 0.063(3) Uani 1 1 d .
H18 H 0.4066 0.9055 0.6570 0.075 Uiso 1 1 calc R
C8 C 1.0020(9) 0.6876(6) 0.8741(5) 0.046(2) Uani 1 1 d .
H8A H 1.1007 0.7172 0.8741 0.055 Uiso 1 1 calc R
H8B H 1.0184 0.6313 0.8451 0.055 Uiso 1 1 calc R
C17 C 0.6349(13) 0.8989(7) 0.6264(6) 0.070(3) Uani 1 1 d .
H17 H 0.6355 0.9391 0.5790 0.084 Uiso 1 1 calc R
C14 C 0.9046(9) 0.7518(6) 0.7499(5) 0.053(3) Uani 1 1 d .
H14A H 0.9073 0.6840 0.7403 0.063 Uiso 1 1 calc R
H14B H 0.9967 0.7823 0.7223 0.063 Uiso 1 1 calc R
C6 C 0.8258(10) 0.8921(6) 0.9127(5) 0.051(3) Uani 1 1 d .
H6 H 0.7510 0.8523 0.9419 0.061 Uiso 1 1 calc R
C16 C 0.7712(12) 0.8580(7) 0.6486(6) 0.064(3) Uani 1 1 d .
H16 H 0.8631 0.8683 0.6162 0.076 Uiso 1 1 calc R
C4 C 1.0291(10) 0.9162(6) 0.8093(6) 0.071(3) Uani 1 1 d .
H4 H 1.0955 0.8929 0.7692 0.085 Uiso 1 1 calc R
C3 C 1.0395(12) 1.0116(7) 0.8269(7) 0.088(4) Uani 1 1 d .
H3 H 1.1093 1.0530 0.7956 0.106 Uiso 1 1 calc R
C29 C -0.1814(10) 0.7459(6) 0.3055(5) 0.049(2) Uani 1 1 d .
H29 H -0.1943 0.7084 0.2653 0.059 Uiso 1 1 calc R
C30 C -0.2895(11) 0.8166(7) 0.3265(7) 0.065(3) Uani 1 1 d .
H30 H -0.3772 0.8263 0.3009 0.078 Uiso 1 1 calc R
C10 C 1.0277(11) 0.6261(6) 1.0156(6) 0.053(3) Uani 1 1 d .
H10 H 1.1334 0.6331 1.0060 0.064 Uiso 1 1 calc R
C11 C 0.9607(14) 0.5863(7) 1.0889(7) 0.066(3) Uani 1 1 d .
H11 H 1.0210 0.5643 1.1286 0.079 Uiso 1 1 calc R
O1 O 0.8054(9) 0.4477(6) 0.2781(5) 0.102(3) Uani 1 1 d .
H1 H 0.7597 0.4980 0.2888 0.153 Uiso 1 1 calc R
C7 C 0.8420(10) 0.9864(6) 0.9308(5) 0.052(3) Uani 1 1 d .
H7 H 0.7783 1.0094 0.9721 0.062 Uiso 1 1 calc R
C2 C 0.9512(11) 1.0456(6) 0.8881(6) 0.053(3) Uani 1 1 d .
C1 C 0.9618(11) 1.1507(6) 0.9049(6) 0.079(3) Uani 1 1 d .
H1A H 1.0658 1.1640 0.9117 0.118 Uiso 1 1 calc R
H1B H 0.8962 1.1607 0.9521 0.118 Uiso 1 1 calc R
H1C H 0.9303 1.1938 0.8614 0.118 Uiso 1 1 calc R

loop_
_atom_site_aniso_label
_atom_site_aniso_U_11
_atom_site_aniso_U_22
_atom_site_aniso_U_33
_atom_site_aniso_U_23
_atom_site_aniso_U_13
_atom_site_aniso_U_12
C39 0.083(9) 0.088(9) 0.120(12) -0.024(8) -0.017(8) -0.030(7)
Br2 0.1142(10) 0.0481(7) 0.0934(10) -0.0297(6) -0.0418(8) -0.0016(6)
Br4 0.0614(6) 0.0428(6) 0.0752(8) -0.0241(5) -0.0220(6) 0.0013(5)
Zn2 0.0322(5) 0.0335(5) 0.0367(6) -0.0081(4) -0.0081(5) -0.0003(4)
Br3 0.0420(5) 0.0494(6) 0.0492(6) 0.0027(5) -0.0082(5) -0.0075(4)
Zn1 0.0459(6) 0.0399(6) 0.0438(7) -0.0086(5) -0.0107(5) -0.0056(5)
Br1 0.0503(6) 0.1000(9) 0.0668(8) -0.0051(7) 0.0030(6) 0.0019(6)
C15 0.065(6) 0.035(5) 0.035(6) -0.009(4) 0.004(5) -0.014(5)
N6 0.027(4) 0.044(4) 0.038(5) -0.006(4) -0.015(4) -0.005(3)
C34 0.038(5) 0.030(5) 0.032(5) 0.003(4) -0.002(4) -0.001(4)
N2 0.062(5) 0.033(4) 0.046(5) -0.010(4) -0.015(4) -0.002(4)
C28 0.033(5) 0.044(5) 0.027(5) 0.002(4) -0.007(4) -0.020(4)
N1 0.038(4) 0.036(4) 0.043(5) -0.021(3) -0.008(4) -0.005(3)
N5 0.029(4) 0.040(4) 0.043(5) -0.004(3) -0.008(4) -0.006(3)
C25 0.024(4) 0.047(5) 0.036(5) 0.003(4) -0.007(4) 0.006(4)
C32 0.041(5) 0.049(6) 0.049(6) -0.006(5) -0.009(5) 0.003(5)
C35 0.034(5) 0.047(6) 0.061(7) 0.005(5) 0.000(5) 0.005(5)
N4 0.032(4) 0.031(4) 0.043(5) -0.014(3) -0.014(4) -0.001(3)
N3 0.047(4) 0.040(4) 0.039(5) -0.003(3) -0.011(4) -0.001(4)
C21 0.046(5) 0.039(5) 0.041(6) 0.003(4) -0.015(5) -0.013(4)
C36 0.032(5) 0.044(6) 0.059(7) 0.018(5) 0.002(5) 0.008(4)
C9 0.049(6) 0.029(5) 0.066(7) -0.024(5) -0.021(6) -0.004(4)
C33 0.043(5) 0.027(5) 0.052(6) -0.007(4) 0.002(5) -0.003(4)
C38 0.046(6) 0.039(5) 0.039(6) -0.004(4) -0.004(5) -0.001(4)
C24 0.047(5) 0.025(4) 0.034(5) -0.007(4) -0.007(4) -0.004(4)
C37 0.025(5) 0.048(6) 0.068(8) 0.005(5) -0.016(5) -0.001(4)
C23 0.115(9) 0.031(5) 0.046(7) -0.018(5) 0.010(7) -0.005(5)
C31 0.048(6) 0.052(6) 0.074(8) 0.016(6) -0.010(6) 0.010(5)
C22 0.086(8) 0.078(8) 0.039(7) -0.013(6) 0.019(6) 0.008(6)
C26 0.046(5) 0.032(5) 0.062(7) -0.011(5) -0.003(5) -0.004(4)
C27 0.050(6) 0.039(5) 0.046(6) -0.012(4) -0.006(5) -0.009(4)
C13 0.074(7) 0.052(6) 0.049(7) -0.003(5) -0.005(6) 0.014(5)
C12 0.128(11) 0.054(7) 0.037(7) 0.005(5) -0.013(8) -0.004(7)
C20 0.083(7) 0.062(7) 0.060(7) 0.013(6) 0.014(6) -0.004(6)
C5 0.044(5) 0.038(5) 0.034(6) -0.006(4) -0.003(5) -0.011(4)
C19 0.062(7) 0.045(6) 0.065(8) 0.003(5) -0.016(6) -0.002(5)
C18 0.075(8) 0.061(7) 0.057(8) 0.000(6) -0.040(7) 0.002(6)
C8 0.040(5) 0.037(5) 0.062(7) -0.003(5) -0.014(5) 0.003(4)
C17 0.089(8) 0.068(7) 0.050(7) 0.016(6) -0.018(7) 0.006(6)
C14 0.042(6) 0.066(7) 0.049(7) -0.010(5) 0.006(5) -0.006(5)
C6 0.067(6) 0.043(6) 0.041(6) -0.007(5) 0.012(5) -0.019(5)
C16 0.075(8) 0.072(7) 0.043(7) -0.009(6) -0.001(6) -0.013(6)
C4 0.072(7) 0.040(6) 0.096(9) -0.021(6) 0.032(7) -0.020(5)
C3 0.082(8) 0.073(8) 0.102(11) -0.013(7) 0.035(8) -0.037(6)
C29 0.041(6) 0.064(7) 0.046(6) 0.004(5) -0.021(5) -0.009(5)
C30 0.042(6) 0.080(8) 0.073(9) 0.013(6) -0.020(6) -0.009(6)
C10 0.055(6) 0.035(5) 0.081(8) -0.017(5) -0.044(6) 0.006(5)
C11 0.097(9) 0.043(6) 0.068(9) -0.010(6) -0.051(8) 0.020(6)
O1 0.127(7) 0.092(6) 0.087(6) -0.005(5) -0.021(6) 0.017(5)
C7 0.067(6) 0.045(6) 0.042(6) -0.007(5) -0.001(5) -0.007(5)
C2 0.061(6) 0.038(6) 0.064(8) -0.004(5) -0.022(6) -0.004(5)
C1 0.089(8) 0.047(7) 0.109(10) -0.016(6) -0.035(7) -0.011(6)

loop_
_atom_type_symbol
_atom_type_description
_atom_type_scat_dispersion_real
_atom_type_scat_dispersion_imag
_atom_type_scat_source
C C 0.0033 0.0016 'International Tables Vol C Tables 4.2.6.8 and 6.1.1.4'
H H 0.0000 0.0000 'International Tables Vol C Tables 4.2.6.8 and 6.1.1.4'
N N 0.0061 0.0033 'International Tables Vol C Tables 4.2.6.8 and 6.1.1.4'
O O 0.0106 0.0060 'International Tables Vol C Tables 4.2.6.8 and 6.1.1.4'
Zn Zn 0.2839 1.4301 'International Tables Vol C Tables 4.2.6.8 and 6.1.1.4'
Br Br -0.2901 2.4595 'International Tables Vol C Tables 4.2.6.8 and 6.1.1.4'

loop_
_geom_angle_atom_site_label_1
_geom_angle_atom_site_label_2
_geom_angle_atom_site_label_3
_geom_angle
N6 Zn2 N5 149.2(3)
N6 Zn2 N4 75.8(2)
N5 Zn2 N4 74.4(2)
N6 Zn2 Br4 98.17(19)
N5 Zn2 Br4 99.56(18)
N4 Zn2 Br4 139.61(16)
N6 Zn2 Br3 98.90(17)
N5 Zn2 Br3 97.38(16)
N4 Zn2 Br3 108.04(16)
Br4 Zn2 Br3 112.35(5)
N2 Zn1 N3 148.8(3)
N2 Zn1 N1 76.2(3)
N3 Zn1 N1 73.6(3)
N2 Zn1 Br1 99.4(2)
N3 Zn1 Br1 96.63(19)
N1 Zn1 Br1 135.57(16)
N2 Zn1 Br2 97.01(18)
N3 Zn1 Br2 97.83(19)
N1 Zn1 Br2 104.19(16)
Br1 Zn1 Br2 120.16(6)
N3 C15 C16 122.8(9)
N3 C15 C14 114.1(7)
C16 C15 C14 123.1(8)
C38 N6 C34 118.9(7)
C38 N6 Zn2 125.3(6)
C34 N6 Zn2 115.6(6)
N6 C34 C35 121.4(8)
N6 C34 C33 115.1(7)
C35 C34 C33 123.5(8)
C9 N2 C13 119.1(9)
C9 N2 Zn1 117.8(7)
C13 N2 Zn1 123.1(7)
N5 C28 C29 122.6(8)
N5 C28 C27 116.5(8)
C29 C28 C27 120.8(9)
C14 N1 C5 113.4(7)
C14 N1 C8 114.1(6)
C5 N1 C8 111.8(7)
C14 N1 Zn1 98.8(5)
C5 N1 Zn1 115.2(5)
C8 N1 Zn1 102.5(5)
C28 N5 C32 120.0(8)
C28 N5 Zn2 116.2(5)
C32 N5 Zn2 123.4(6)
C26 C25 C24 120.1(8)
N5 C32 C31 120.5(9)
C36 C35 C34 117.8(9)
C27 N4 C33 112.3(6)
C27 N4 C24 111.7(6)
C33 N4 C24 111.6(6)
C27 N4 Zn2 105.7(5)
C33 N4 Zn2 100.9(5)
C24 N4 Zn2 114.2(5)
C19 N3 C15 117.8(7)
C19 N3 Zn1 126.2(6)
C15 N3 Zn1 116.0(6)
C22 C21 C26 116.9(8)
C22 C21 C20 121.7(9)
C26 C21 C20 121.3(8)
C37 C36 C35 121.3(8)
N2 C9 C10 121.8(9)
N2 C9 C8 115.4(9)
C10 C9 C8 122.5(9)
N4 C33 C34 111.2(6)
N6 C38 C37 123.5(8)
C23 C24 C25 118.3(7)
C23 C24 N4 123.3(7)
C25 C24 N4 118.4(7)
C36 C37 C38 117.0(9)
C24 C23 C22 120.8(8)
C32 C31 C30 118.9(9)
C21 C22 C23 122.3(9)
C25 C26 C21 121.6(8)
N4 C27 C28 110.0(7)
N2 C13 C12 121.2(10)
C13 C12 C11 119.7(10)
C6 C5 C4 119.9(8)
C6 C5 N1 120.0(7)
C4 C5 N1 120.1(8)
N3 C19 C18 123.3(9)
C17 C18 C19 117.1(9)
N1 C8 C9 112.3(7)
C18 C17 C16 121.0(9)
N1 C14 C15 109.6(7)
C5 C6 C7 120.4(8)
C15 C16 C17 117.8(9)
C5 C4 C3 118.5(9)
C2 C3 C4 122.0(9)
C28 C29 C30 118.0(10)
C31 C30 C29 120.0(10)
C9 C10 C11 119.2(9)
C12 C11 C10 119.0(10)
C2 C7 C6 120.3(9)
C3 C2 C7 118.7(9)
C3 C2 C1 121.0(9)
C7 C2 C1 120.0(9)

loop_
_geom_bond_atom_site_label_1
_geom_bond_atom_site_label_2
_geom_bond_distance
C39 O1 1.418(11)
Br2 Zn1 2.4068(15)
Br4 Zn2 2.4162(14)
Zn2 N6 2.123(6)
Zn2 N5 2.163(7)
Zn2 N4 2.286(6)
Zn2 Br3 2.4274(15)
Zn1 N2 2.121(7)
Zn1 N3 2.129(6)
Zn1 N1 2.346(6)
Zn1 Br1 2.4027(15)
C15 N3 1.343(9)
C15 C16 1.369(11)
C15 C14 1.491(11)
N6 C38 1.323(10)
N6 C34 1.342(10)
C34 C35 1.382(10)
C34 C33 1.483(11)
N2 C9 1.344(10)
N2 C13 1.348(10)
C28 N5 1.334(10)
C28 C29 1.351(10)
C28 C27 1.519(10)
N1 C14 1.444(10)
N1 C5 1.468(9)
N1 C8 1.476(9)
N5 C32 1.355(9)
C25 C26 1.370(10)
C25 C24 1.378(10)
C32 C31 1.364(11)
C35 C36 1.381(12)
N4 C27 1.459(9)
N4 C33 1.472(8)
N4 C24 1.481(9)
N3 C19 1.340(10)
C21 C22 1.338(11)
C21 C26 1.385(11)
C21 C20 1.519(10)
C36 C37 1.359(12)
C9 C10 1.354(11)
C9 C8 1.512(11)
C38 C37 1.379(10)
C24 C23 1.349(10)
C23 C22 1.378(12)
C31 C30 1.385(13)
C13 C12 1.363(12)
C12 C11 1.365(13)
C5 C6 1.361(10)
C5 C4 1.376(10)
C19 C18 1.383(11)
C18 C17 1.366(12)
C17 C16 1.383(12)
C6 C7 1.392(11)
C4 C3 1.394(12)
C3 C2 1.353(12)
C29 C30 1.390(12)
C10 C11 1.384(13)
C7 C2 1.368(11)
C2 C1 1.522(11)
